data_7213930
loop_
_publ_author_name
'Dey, Rajdip'
'Bhattacharya, Biswajit'
'Pachfule, Pradip'
'Banerjee, Rahul'
'Ghoshal, Debajyoti'

_publ_section_title
;
 Flexible dicarboxylate based pillar-layer metal organic frameworks:
 differences in structure and porosity by tuning the pyridyl based
 N,N&#x2032; linkers
;
_journal_issue 11
_journal_name_full CrystEngComm
_journal_page_first 2305
_journal_paper_doi 10.1039/c3ce42028k
_journal_volume 16
_journal_year 2014
_chemical_formula_sum 'C17 H18 N4 O5 Zn'
_chemical_formula_weight 423.72
_chemical_name_systematic
;
 ?
;
_space_group_IT_number 2
_symmetry_cell_setting triclinic
_symmetry_space_group_name_Hall '-P 1'
_symmetry_space_group_name_H-M 'P -1'
_atom_sites_solution_hydrogens geom
_atom_sites_solution_primary direct
_atom_sites_solution_secondary difmap
_audit_creation_method SHELXL-97
_cell_angle_alpha 93.337(2)
_cell_angle_beta 93.883(2)
_cell_angle_gamma 111.134(2)
_cell_formula_units_Z 2
_cell_length_a 7.9410(3)
_cell_length_b 10.7157(4)
_cell_length_c 12.0719(4)
_cell_measurement_reflns_used 250
_cell_measurement_temperature 298
_cell_measurement_theta_max 27.6
_cell_measurement_theta_min 1.7
_cell_volume 952.17(6)
_computing_cell_refinement 'SMART APEX II'
_computing_data_collection 'SMART APEX II (Bruker,2010)'
_computing_data_reduction 'SAINT (Bruker,2000)'
_computing_molecular_graphics 'Ortep-3v2 for windows (Farrugia, 1997)'
_computing_publication_material 'PLATON (Spek, 2008)'
_computing_structure_refinement 'SHELXL-97 (Sheldrick, 2008)'
_computing_structure_solution 'SHELXS-97 (Sheldrick, 2008)'
_diffrn_ambient_temperature 298
_diffrn_measured_fraction_theta_full 0.981
_diffrn_measured_fraction_theta_max 0.981
_diffrn_measurement_device_type 'CCD area detector'
_diffrn_measurement_method 'phi and omega scans'
_diffrn_radiation_monochromator graphite
_diffrn_radiation_source 'fine-focus sealed tube'
_diffrn_radiation_type MoK\a
_diffrn_radiation_wavelength 0.71073
_diffrn_reflns_av_R_equivalents 0.0383
_diffrn_reflns_av_sigmaI/netI 0.0396
_diffrn_reflns_limit_h_max 10
_diffrn_reflns_limit_h_min -10
_diffrn_reflns_limit_k_max 13
_diffrn_reflns_limit_k_min -13
_diffrn_reflns_limit_l_max 15
_diffrn_reflns_limit_l_min -15
_diffrn_reflns_number 15567
_diffrn_reflns_theta_full 27.65
_diffrn_reflns_theta_max 27.65
_diffrn_reflns_theta_min 1.70
_exptl_absorpt_coefficient_mu 1.325
_exptl_absorpt_correction_T_max 0.9915
_exptl_absorpt_correction_T_min 0.8210
_exptl_absorpt_correction_type multi-scan
_exptl_absorpt_process_details
;
'XPREP' - A PROGRAM DATA PREPARATION & RECIPROCAL 
SPACE EXPLORATION,
Bruker Analytical X-ray Systems, 1997
;
_exptl_crystal_colour yellow
_exptl_crystal_density_diffrn 1.478
_exptl_crystal_density_method 'not measured'
_exptl_crystal_description Parallelopiped
_exptl_crystal_F_000 436
_exptl_crystal_size_max 0.20
_exptl_crystal_size_mid 0.10
_exptl_crystal_size_min 0.10
_refine_diff_density_max 1.156
_refine_diff_density_min -0.385
_refine_diff_density_rms 0.089
_refine_ls_extinction_method none
_refine_ls_goodness_of_fit_ref 1.043
_refine_ls_hydrogen_treatment noref
_refine_ls_matrix_type full
_refine_ls_number_parameters 245
_refine_ls_number_reflns 4359
_refine_ls_number_restraints 0
_refine_ls_restrained_S_all 1.043
_refine_ls_R_factor_all 0.0663
_refine_ls_R_factor_gt 0.0490
_refine_ls_shift/su_max 0.001
_refine_ls_shift/su_mean 0.000
_refine_ls_structure_factor_coef Fsqd
_refine_ls_weighting_details 'calc w=1/[\s^2^(Fo^2^)+(0.0901P)^2^+0.2886P] where P=(Fo^2^+2Fc^2^)/3'
_refine_ls_weighting_scheme calc
_refine_ls_wR_factor_gt 0.1364
_refine_ls_wR_factor_ref 0.1483
_reflns_number_gt 3394
_reflns_number_total 4359
_reflns_threshold_expression >2\s(I)
_cod_data_source_file c3ce42028k.txt
_cod_data_source_block complex3
_cod_depositor_comments
;
The following automatic conversions were performed:

'_symmetry_cell_setting' value 'Triclinic' changed to 'triclinic'
according to
/usr/data/users/saulius/automatic-downloads/current/RSC/lib/dictionaries/cif_core.dic
dictionary named 'cif_core.dic' version 2.4.2 from 2011-04-26.

Automatic conversion script
Id: cif_fix_values 2281 2013-09-26 08:29:07Z andrius 
;
_cod_original_sg_symbol_H-M P-1
_cod_database_code 7213930

loop_
_symmetry_equiv_pos_as_xyz
'x, y, z'
'-x, -y, -z'

loop_
_atom_site_label
_atom_site_type_symbol
_atom_site_fract_x
_atom_site_fract_y
_atom_site_fract_z
_atom_site_U_iso_or_equiv
_atom_site_adp_type
_atom_site_occupancy
_atom_site_symmetry_multiplicity
_atom_site_calc_flag
_atom_site_refinement_flags
C1 C 0.9758(4) 0.7555(4) 0.7780(4) 0.0580(10) Uani 1 1 d .
C2 C 1.1632(4) 0.8420(4) 0.7524(3) 0.0600(10) Uani 1 1 d .
H2A H 1.1528 0.9074 0.7029 0.072 Uiso 1 1 calc R
H2B H 1.2159 0.7857 0.7131 0.072 Uiso 1 1 calc R
C3 C 1.2914(4) 0.9160(3) 0.8542(3) 0.0535(8) Uani 1 1 d .
H3A H 1.4025 0.9778 0.8297 0.064 Uiso 1 1 calc R
H3B H 1.2362 0.9685 0.8961 0.064 Uiso 1 1 calc R
C4 C 1.3377(4) 0.8231(4) 0.9300(3) 0.0503(8) Uani 1 1 d .
H4A H 1.3937 0.8739 1.0006 0.060 Uiso 1 1 calc R
H4B H 1.2255 0.7532 0.9446 0.060 Uiso 1 1 calc R
C5 C 1.4617(4) 0.7570(3) 0.8872(3) 0.0451(7) Uani 1 1 d .
C10 C 0.4416(5) 0.3444(3) 0.7700(3) 0.0546(8) Uani 1 1 d .
H10 H 0.4877 0.3240 0.8365 0.066 Uiso 1 1 calc R
C11 C 0.3220(5) 0.2404(3) 0.6982(3) 0.0532(8) Uani 1 1 d .
H11 H 0.2897 0.1521 0.7164 0.064 Uiso 1 1 calc R
C12 C 0.2517(5) 0.2680(3) 0.6005(3) 0.0499(8) Uani 1 1 d .
C13 C 0.3037(7) 0.3994(4) 0.5779(4) 0.0879(16) Uani 1 1 d .
H13 H 0.2588 0.4220 0.5120 0.105 Uiso 1 1 calc R
C14 C 0.4229(7) 0.4980(4) 0.6532(4) 0.0864(16) Uani 1 1 d .
H14 H 0.4556 0.5870 0.6369 0.104 Uiso 1 1 calc R
C15 C 0.1218(5) 0.1625(4) 0.5213(3) 0.0571(9) Uani 1 1 d .
H15 H 0.0834 0.1852 0.4535 0.069 Uiso 1 1 calc R
C24 C 0.1930(5) -0.2608(4) 0.3045(3) 0.0587(9) Uani 1 1 d .
H24 H 0.2443 -0.2928 0.3626 0.070 Uiso 1 1 calc R
C25 C 0.0709(5) -0.3492(4) 0.2234(3) 0.0609(9) Uani 1 1 d .
H25 H 0.0425 -0.4408 0.2281 0.073 Uiso 1 1 calc R
C27 C 0.0339(5) -0.1773(4) 0.1341(3) 0.0577(9) Uani 1 1 d .
H27 H -0.0209 -0.1477 0.0761 0.069 Uiso 1 1 calc R
C28 C 0.1556(5) -0.0825(4) 0.2121(3) 0.0531(8) Uani 1 1 d .
H28 H 0.1813 0.0086 0.2062 0.064 Uiso 1 1 calc R
C32 C 0.3699(5) -0.0228(4) 0.3817(3) 0.0541(8) Uani 1 1 d .
H32 H 0.4012 0.0678 0.3713 0.065 Uiso 1 1 calc R
C33 C 0.2386(4) -0.1243(3) 0.2989(3) 0.0488(7) Uani 1 1 d .
N1 N 0.4936(4) 0.4723(3) 0.7483(2) 0.0495(7) Uani 1 1 d .
N2 N 0.0620(4) 0.0427(3) 0.5435(2) 0.0494(7) Uani 1 1 d .
N4 N -0.0090(4) -0.3099(3) 0.1381(3) 0.0558(7) Uani 1 1 d .
N5 N 0.4403(4) -0.0559(3) 0.4659(3) 0.0623(8) Uani 1 1 d .
O1 O 0.8827(4) 0.6603(3) 0.7118(3) 0.0903(10) Uani 1 1 d .
O2 O 0.9160(3) 0.7823(3) 0.8661(3) 0.0684(7) Uani 1 1 d .
O1W O 0.7612(3) 0.5255(2) 0.9672(2) 0.0519(6) Uani 1 1 d .
H1WA H 0.6712 0.4753 0.9988 0.078 Uiso 1 1 d R
H1WB H 0.8106 0.4766 0.9342 0.078 Uiso 1 1 d R
O3 O 1.5024(3) 0.6777(2) 0.9490(2) 0.0512(5) Uani 1 1 d .
O4 O 1.5251(3) 0.7793(2) 0.7955(2) 0.0548(6) Uani 1 1 d .
Zn1 Zn 0.67479(4) 0.62739(3) 0.85362(3) 0.04501(16) Uani 1 1 d .

loop_
_atom_site_aniso_label
_atom_site_aniso_U_11
_atom_site_aniso_U_22
_atom_site_aniso_U_33
_atom_site_aniso_U_23
_atom_site_aniso_U_13
_atom_site_aniso_U_12
C1 0.0413(17) 0.048(2) 0.076(3) 0.0293(18) -0.0109(16) 0.0055(14)
C2 0.0448(17) 0.061(2) 0.067(2) 0.0265(18) -0.0024(15) 0.0085(15)
C3 0.0427(17) 0.0426(18) 0.070(2) 0.0089(16) -0.0043(14) 0.0105(13)
C4 0.0438(16) 0.054(2) 0.0496(19) 0.0040(15) -0.0036(13) 0.0147(14)
C5 0.0340(14) 0.0375(16) 0.0528(19) 0.0020(14) -0.0079(12) 0.0024(11)
C10 0.0584(19) 0.0417(19) 0.053(2) -0.0003(15) -0.0163(15) 0.0095(15)
C11 0.0599(19) 0.0326(16) 0.055(2) 0.0002(14) -0.0138(15) 0.0060(14)
C12 0.0538(18) 0.0389(17) 0.0428(17) -0.0045(14) -0.0068(13) 0.0032(13)
C13 0.127(4) 0.046(2) 0.055(2) 0.0067(18) -0.039(2) -0.002(2)
C14 0.123(4) 0.037(2) 0.063(3) 0.0078(18) -0.029(2) -0.007(2)
C15 0.068(2) 0.0427(19) 0.0447(19) -0.0014(15) -0.0149(15) 0.0047(15)
C24 0.059(2) 0.055(2) 0.057(2) 0.0003(17) -0.0101(15) 0.0181(16)
C25 0.059(2) 0.046(2) 0.068(2) -0.0044(17) -0.0077(17) 0.0124(16)
C27 0.054(2) 0.061(2) 0.050(2) 0.0015(17) -0.0049(15) 0.0144(16)
C28 0.0529(18) 0.0463(19) 0.051(2) 0.0020(15) -0.0001(14) 0.0082(14)
C32 0.0511(18) 0.049(2) 0.052(2) -0.0055(15) -0.0005(14) 0.0075(14)
C33 0.0445(16) 0.0487(19) 0.0445(18) -0.0034(14) 0.0019(13) 0.0082(13)
N1 0.0503(15) 0.0362(14) 0.0458(15) -0.0014(11) -0.0059(11) -0.0010(11)
N2 0.0506(15) 0.0406(15) 0.0427(15) -0.0080(12) -0.0123(11) 0.0043(11)
N4 0.0503(16) 0.0498(17) 0.0553(18) -0.0122(13) -0.0068(12) 0.0086(12)
N5 0.0652(19) 0.0528(19) 0.0543(18) -0.0100(15) -0.0123(14) 0.0095(15)
O1 0.0748(19) 0.0646(19) 0.099(2) 0.0134(17) -0.0165(17) -0.0103(15)
O2 0.0413(13) 0.0749(19) 0.082(2) 0.0247(15) 0.0051(12) 0.0109(12)
O1W 0.0488(12) 0.0425(13) 0.0565(14) 0.0038(10) -0.0076(10) 0.0095(10)
O3 0.0480(12) 0.0472(13) 0.0560(14) 0.0113(11) -0.0039(10) 0.0152(10)
O4 0.0493(12) 0.0519(14) 0.0592(15) 0.0112(11) 0.0069(10) 0.0127(10)
Zn1 0.0374(2) 0.0362(2) 0.0488(3) -0.00133(15) -0.00640(14) 0.00098(14)

loop_
_atom_type_symbol
_atom_type_description
_atom_type_scat_dispersion_real
_atom_type_scat_dispersion_imag
_atom_type_scat_source
C C 0.0033 0.0016 'International Tables Vol C Tables 4.2.6.8 and 6.1.1.4'
H H 0.0000 0.0000 'International Tables Vol C Tables 4.2.6.8 and 6.1.1.4'
N N 0.0061 0.0033 'International Tables Vol C Tables 4.2.6.8 and 6.1.1.4'
O O 0.0106 0.0060 'International Tables Vol C Tables 4.2.6.8 and 6.1.1.4'
Zn Zn 0.2839 1.4301 'International Tables Vol C Tables 4.2.6.8 and 6.1.1.4'

loop_
_geom_angle_atom_site_label_1
_geom_angle_atom_site_label_2
_geom_angle_atom_site_label_3
_geom_angle
_geom_angle_site_symmetry_1
_geom_angle_site_symmetry_3
O1 C1 O2 120.7(4) . .
O1 C1 C2 119.6(4) . .
O2 C1 C2 119.7(4) . .
O1 C1 Zn1 69.4(2) . .
O2 C1 Zn1 51.36(18) . .
C2 C1 Zn1 170.6(3) . .
C1 C2 C3 114.5(3) . .
C4 C3 C2 113.2(3) . .
C5 C4 C3 116.1(3) . .
O4 C5 O3 120.4(3) . .
O4 C5 C4 122.0(3) . .
O3 C5 C4 117.5(3) . .
O4 C5 Zn1 69.43(18) . 1_655
O3 C5 Zn1 51.03(16) . 1_655
C4 C5 Zn1 168.4(2) . 1_655
N1 C10 C11 123.0(3) . .
C12 C11 C10 119.5(3) . .
C11 C12 C13 117.9(3) . .
C11 C12 C15 122.3(3) . .
C13 C12 C15 119.8(3) . .
C12 C13 C14 119.6(4) . .
N1 C14 C13 123.1(4) . .
N2 C15 C12 121.1(3) . .
C25 C24 C33 119.5(3) . .
N4 C25 C24 123.2(4) . .
N4 C27 C28 123.2(3) . .
C33 C28 C27 119.3(3) . .
N5 C32 C33 121.6(3) . .
C24 C33 C28 117.8(3) . .
C24 C33 C32 122.9(3) . .
C28 C33 C32 119.3(3) . .
C10 N1 C14 116.9(3) . .
C10 N1 Zn1 123.2(2) . .
C14 N1 Zn1 119.9(2) . .
C15 N2 N2 112.1(3) . 2_556
C27 N4 C25 116.9(3) . .
C32 N5 N5 112.4(4) . 2_656
C1 O1 Zn1 82.1(3) . .
C1 O2 Zn1 99.7(2) . .
C5 O3 Zn1 99.9(2) . 1_655
C5 O4 Zn1 82.01(19) . 1_655
O2 Zn1 O1W 93.57(10) . .
O2 Zn1 O3 109.24(11) . 1_455
O1W Zn1 O3 97.20(10) . 1_455
O2 Zn1 N1 144.39(13) . .
O1W Zn1 N1 101.38(11) . .
O3 Zn1 N1 100.78(11) 1_455 .
O2 Zn1 O1 57.38(12) . .
O1W Zn1 O1 104.72(11) . .
O3 Zn1 O1 154.62(11) 1_455 .
N1 Zn1 O1 87.43(11) . .
O2 Zn1 O4 89.26(10) . 1_455
O1W Zn1 O4 153.87(10) . 1_455
O3 Zn1 O4 57.60(8) 1_455 1_455
N1 Zn1 O4 91.04(10) . 1_455
O1 Zn1 O4 98.66(10) . 1_455
O2 Zn1 C1 28.95(12) . .
O1W Zn1 C1 99.50(10) . .
O3 Zn1 C1 135.37(12) 1_455 .
N1 Zn1 C1 115.83(13) . .
O1 Zn1 C1 28.47(12) . .
O4 Zn1 C1 95.49(9) 1_455 .
O2 Zn1 C5 100.01(11) . 1_455
O1W Zn1 C5 125.90(10) . 1_455
O3 Zn1 C5 29.04(10) 1_455 1_455
N1 Zn1 C5 97.00(11) . 1_455
O1 Zn1 C5 126.67(11) . 1_455
O4 Zn1 C5 28.56(9) 1_455 1_455
C1 Zn1 C5 117.03(11) . 1_455

loop_
_geom_bond_atom_site_label_1
_geom_bond_atom_site_label_2
_geom_bond_distance
_geom_bond_site_symmetry_2
C1 O1 1.228(5) .
C1 O2 1.252(5) .
C1 C2 1.506(5) .
C1 Zn1 2.551(4) .
C2 C3 1.520(5) .
C3 C4 1.513(5) .
C4 C5 1.505(5) .
C5 O4 1.248(4) .
C5 O3 1.274(4) .
C5 Zn1 2.585(3) 1_655
C10 N1 1.328(4) .
C10 C11 1.381(4) .
C11 C12 1.365(5) .
C12 C13 1.367(6) .
C12 C15 1.469(4) .
C13 C14 1.374(5) .
C14 N1 1.331(5) .
C15 N2 1.251(4) .
C24 C25 1.377(5) .
C24 C33 1.381(5) .
C25 N4 1.340(5) .
C27 N4 1.341(5) .
C27 C28 1.382(5) .
C28 C33 1.382(5) .
C32 N5 1.256(5) .
C32 C33 1.478(4) .
N1 Zn1 2.057(3) .
N2 N2 1.417(5) 2_556
N5 N5 1.405(5) 2_656
O1 Zn1 2.411(4) .
O2 Zn1 2.021(3) .
O1W Zn1 2.032(2) .
O3 Zn1 2.040(2) 1_655
O4 Zn1 2.444(2) 1_655
Zn1 O3 2.040(2) 1_455
Zn1 O4 2.444(2) 1_455
Zn1 C5 2.585(3) 1_455
